data_2007752
loop_
_publ_author_name
'Elmali, Ayhan'
'Elerman, Yal\;cin'
'Svoboda, Ingrid'

_publ_section_title
;
 3-[(2-Bromo-4-methylphenyl)iminomethyl]-2-hydroxy-5-methylbenzaldehyde
;
_journal_issue 10
_journal_name_full 'Acta Crystallographica Section C'
_journal_page_first 1464
_journal_page_last 1466
_journal_paper_doi 10.1107/S0108270198008002
_journal_volume 54
_journal_year 1998
_chemical_formula_sum 'C16 H14 Br N O2'
_chemical_formula_weight 332.19
_chemical_name_systematic
;
 ?
;
_space_group_IT_number 14
_symmetry_cell_setting monoclinic
_symmetry_space_group_name_Hall '-P 2ybc'
_symmetry_space_group_name_H-M 'P 1 21/c 1'
_audit_creation_method SHELXL
_cell_angle_alpha 90.00
_cell_angle_beta 104.22(2)
_cell_angle_gamma 90.00
_cell_formula_units_Z 4
_cell_length_a 19.735(3)
_cell_length_b 4.600(3)
_cell_length_c 15.654(2)
_cell_measurement_reflns_used 25
_cell_measurement_temperature 303(2)
_cell_measurement_theta_max 13.82
_cell_measurement_theta_min 3.13
_cell_volume 1377.5(9)
_computing_cell_refinement 'Nonius diffractometer control software'
_computing_data_collection 'Nonius Diffractometer Control Software (Nonius, 1993)'
_computing_data_reduction 'REDU4 (Stoe & Cie, 1991)'
_computing_molecular_graphics 'ORTEPII (Johnson, 1976)'
_computing_publication_material SHELXL93
_computing_structure_refinement 'SHELXL93 (Sheldrick, 1993)'
_computing_structure_solution 'SHELXS86 (Sheldrick, 1990)'
_diffrn_ambient_temperature 303(2)
_diffrn_measurement_device 'Nonius CAD-4'
_diffrn_measurement_method \w/2\q
_diffrn_radiation_monochromator graphite
_diffrn_radiation_source 'fine-focus sealed tube'
_diffrn_radiation_type MoK\a
_diffrn_radiation_wavelength 0.71073
_diffrn_reflns_av_R_equivalents 0.130
_diffrn_reflns_av_sigmaI/netI 0.1515
_diffrn_reflns_limit_h_max 23
_diffrn_reflns_limit_h_min -23
_diffrn_reflns_limit_k_max 0
_diffrn_reflns_limit_k_min -5
_diffrn_reflns_limit_l_max 18
_diffrn_reflns_limit_l_min -18
_diffrn_reflns_number 5143
_diffrn_reflns_theta_max 25.51
_diffrn_reflns_theta_min 1.06
_diffrn_standards_decay_% 0.1
_diffrn_standards_interval_time 120
_diffrn_standards_number 3
_exptl_absorpt_coefficient_mu 2.984
_exptl_absorpt_correction_T_max 0.861
_exptl_absorpt_correction_T_min 0.452
_exptl_absorpt_correction_type '\y scan'
_exptl_absorpt_process_details '(North et al., 1968)'
_exptl_crystal_colour orange
_exptl_crystal_density_diffrn 1.602
_exptl_crystal_density_method 'not measured'
_exptl_crystal_description needle
_exptl_crystal_F_000 672
_exptl_crystal_size_max 0.55
_exptl_crystal_size_mid 0.08
_exptl_crystal_size_min 0.05
_refine_diff_density_max 0.400
_refine_diff_density_min -0.366
_refine_ls_extinction_method none
_refine_ls_goodness_of_fit_all 0.989
_refine_ls_goodness_of_fit_obs 1.133
_refine_ls_hydrogen_treatment 'H atoms: see below'
_refine_ls_matrix_type full
_refine_ls_number_parameters 215
_refine_ls_number_reflns 2575
_refine_ls_number_restraints 0
_refine_ls_restrained_S_all 0.989
_refine_ls_restrained_S_obs 1.133
_refine_ls_R_factor_all 0.124
_refine_ls_R_factor_obs 0.041
_refine_ls_shift/esd_max -0.003
_refine_ls_shift/esd_mean 0.000
_refine_ls_structure_factor_coef Fsqd
_refine_ls_weighting_details 'w = 1/[\s^2^(Fo^2^)+(0.0279P)^2^] where P = Fo^2^+2Fc^2^)/3'
_refine_ls_weighting_scheme calc
_refine_ls_wR_factor_all 0.098
_refine_ls_wR_factor_obs 0.077
_reflns_number_observed 1323
_reflns_number_total 2575
_reflns_observed_criterion I>2\s(I)
_cod_data_source_file os1023.cif
_cod_data_source_block os1023
_cod_depositor_comments
;
The following automatic conversions were performed:

'_refine_ls_weighting_scheme' value 'calc w =
1/[\s^2^(Fo^2^)+(0.0279P)^2^] where P = Fo^2^+2Fc^2^)/3' was changed
to 'calc'. New tag '_refine_ls_weighting_details' was created. The
value of the new tag was set to 'w = 1/[\s^2^(Fo^2^)+(0.0279P)^2^]
where P = Fo^2^+2Fc^2^)/3'.

Automatic conversion script
Id: cif_fix_values 3143 2015-03-26 13:38:13Z robertas 
;
_cod_original_sg_symbol_H-M 'P 21/c'
_cod_database_code 2007752

loop_
_symmetry_equiv_pos_as_xyz
'x, y, z'
'-x, y+1/2, -z+1/2'
'-x, -y, -z'
'x, -y-1/2, z-1/2'

loop_
_atom_site_aniso_label
_atom_site_aniso_U_11
_atom_site_aniso_U_22
_atom_site_aniso_U_33
_atom_site_aniso_U_12
_atom_site_aniso_U_13
_atom_site_aniso_U_23
C1 0.054(2) 0.049(4) 0.049(2) -0.002(3) 0.006(2) 0.002(3)
C2 0.043(2) 0.041(4) 0.042(2) -0.002(3) 0.007(2) 0.001(3)
C3 0.055(3) 0.041(4) 0.042(2) -0.007(3) 0.018(2) 0.001(3)
C4 0.046(2) 0.044(4) 0.041(2) -0.003(3) 0.017(2) 0.001(3)
C5 0.043(2) 0.034(3) 0.032(2) -0.008(3) 0.010(2) -0.007(3)
C6 0.043(2) 0.048(4) 0.031(2) -0.009(3) 0.012(2) -0.002(3)
C7 0.045(2) 0.049(4) 0.046(2) -0.004(3) 0.017(2) -0.006(3)
C8 0.041(2) 0.044(4) 0.029(2) -0.006(3) 0.008(2) 0.001(3)
C9 0.037(2) 0.042(4) 0.032(2) -0.017(3) 0.010(2) -0.002(3)
C10 0.044(2) 0.045(4) 0.030(2) -0.007(3) 0.013(2) -0.003(3)
C11 0.040(2) 0.041(4) 0.035(2) -0.008(3) 0.009(2) -0.001(3)
C12 0.043(2) 0.048(5) 0.035(2) -0.004(3) 0.007(2) 0.008(3)
C13 0.040(2) 0.057(4) 0.033(2) -0.012(3) 0.010(2) -0.002(3)
C14 0.039(2) 0.039(4) 0.034(2) -0.004(2) 0.010(2) 0.000(3)
C16 0.049(3) 0.053(5) 0.051(3) 0.006(3) 0.019(2) 0.009(3)
N1 0.043(2) 0.040(3) 0.034(2) -0.003(2) 0.0117(15) 0.000(3)
O1 0.052(2) 0.071(3) 0.0404(15) 0.010(2) 0.0215(13) 0.015(2)
Br1 0.0669(3) 0.0866(5) 0.0474(3) 0.0058(4) 0.0325(2) 0.0102(4)
O2 0.075(2) 0.118(5) 0.044(2) 0.029(3) 0.023(2) 0.037(3)
C15 0.061(3) 0.097(6) 0.040(2) 0.012(4) 0.022(2) 0.016(4)

loop_
_atom_site_label
_atom_site_fract_x
_atom_site_fract_y
_atom_site_fract_z
_atom_site_U_iso_or_equiv
_atom_site_thermal_displace_type
_atom_site_calc_flag
_atom_site_refinement_flags
_atom_site_occupancy
_atom_site_disorder_group
_atom_site_type_symbol
C1 0.4449(2) -0.4799(15) 0.6630(3) 0.0518(15) Uani d . 1 . C
H1A 0.4291(2) -0.5166(15) 0.7154(3) 0.062 Uiso calc R 1 . H
H1B 0.4911(2) -0.3991(15) 0.6789(3) 0.062 Uiso calc R 1 . H
H1C 0.4455(2) -0.6588(15) 0.6317(3) 0.062 Uiso calc R 1 . H
C2 0.3969(2) -0.2722(12) 0.6062(3) 0.0425(13) Uani d . 1 . C
C3 0.3390(2) -0.1594(14) 0.6306(3) 0.0448(14) Uani d . 1 . C
H3 0.3291(19) -0.229(13) 0.678(3) 0.054 Uiso d . 1 . H
C4 0.2949(2) 0.0329(14) 0.5797(3) 0.0427(14) Uani d . 1 . C
H4 0.2564(19) 0.104(14) 0.594(3) 0.051 Uiso d . 1 . H
C5 0.3061(2) 0.1346(13) 0.4993(2) 0.0361(11) Uani d . 1 . C
C6 0.3630(2) 0.0167(13) 0.4753(2) 0.0399(13) Uani d . 1 . C
C7 0.4074(2) -0.1805(14) 0.5259(3) 0.0457(14) Uani d . 1 . C
H7 0.4484(18) -0.258(12) 0.507(3) 0.055 Uiso d . 1 . H
C8 0.2132(2) 0.4630(13) 0.4621(2) 0.0382(13) Uani d . 1 . C
H8 0.1911(17) 0.405(13) 0.510(2) 0.046 Uiso d . 1 . H
C9 0.1731(2) 0.6740(13) 0.4047(2) 0.0366(13) Uani d . 1 . C
C10 0.1181(2) 0.8253(14) 0.4269(3) 0.0390(13) Uani d . 1 . C
H10 0.1149(19) 0.760(12) 0.482(3) 0.047 Uiso d . 1 . H
C11 0.0778(2) 1.0302(13) 0.3739(3) 0.0387(13) Uani d . 1 . C
C12 0.0931(2) 1.0907(15) 0.2930(2) 0.0424(15) Uani d . 1 . C
H12 0.070(2) 1.234(13) 0.259(3) 0.051 Uiso d . 1 . H
C13 0.1475(2) 0.9521(14) 0.2677(2) 0.0434(15) Uani d . 1 . C
C14 0.1880(2) 0.7458(12) 0.3219(3) 0.0370(12) Uani d . 1 . C
C16 0.0193(2) 1.1847(16) 0.4009(3) 0.050(2) Uani d . 1 . C
H16A -0.019(2) 1.067(14) 0.397(3) 0.060 Uiso d . 1 . H
H16B 0.004(2) 1.376(14) 0.374(3) 0.060 Uiso d . 1 . H
H16C 0.029(2) 1.248(14) 0.457(3) 0.060 Uiso d . 1 . H
N1 0.2646(2) 0.3366(10) 0.4436(2) 0.0387(10) Uani d . 1 . N
O1 0.23973(14) 0.6134(10) 0.2963(2) 0.0525(11) Uani d . 1 . O
H1O 0.258(2) 0.479(15) 0.331(3) 0.063 Uiso d . 1 . H
Br1 0.38302(2) 0.1354(2) 0.36775(3) 0.0637(2) Uani d . 1 . Br
O2 0.1308(2) 1.1944(12) 0.1299(2) 0.078(2) Uani d . 1 . O
C15 0.1616(3) 1.0252(19) 0.1821(3) 0.065(2) Uani d . 1 . C
H15 0.203(2) 0.899(16) 0.176(3) 0.080(17) Uiso d . 1 . H

loop_
_atom_type_symbol
_atom_type_description
_atom_type_scat_dispersion_real
_atom_type_scat_dispersion_imag
_atom_type_scat_source
C C 0.0033 0.0016 'International Tables Vol C Tables 4.2.6.8 and 6.1.1.4'
H H 0.0000 0.0000 'International Tables Vol C Tables 4.2.6.8 and 6.1.1.4'
N N 0.0061 0.0033 'International Tables Vol C Tables 4.2.6.8 and 6.1.1.4'
O O 0.0106 0.0060 'International Tables Vol C Tables 4.2.6.8 and 6.1.1.4'
Br Br -0.2901 2.4595 'International Tables Vol C Tables 4.2.6.8 and 6.1.1.4'

loop_
_geom_angle_atom_site_label_1
_geom_angle_atom_site_label_2
_geom_angle_atom_site_label_3
_geom_angle
_geom_angle_publ_flag
C2 C1 H1A 109.5(2) ?
C2 C1 H1B 109.5(3) ?
H1A C1 H1B 109.5 ?
C2 C1 H1C 109.5(3) ?
H1A C1 H1C 109.5 ?
H1B C1 H1C 109.5 ?
C7 C2 C3 116.7(5) ?
C7 C2 C1 121.7(4) ?
C3 C2 C1 121.6(4) ?
C4 C3 C2 122.4(4) ?
C4 C3 H3 120.(3) ?
C2 C3 H3 118.(3) ?
C3 C4 C5 121.5(4) ?
C3 C4 H4 123.(3) ?
C5 C4 H4 115.(3) ?
C6 C5 N1 118.9(3) y
C6 C5 C4 115.4(5) ?
N1 C5 C4 125.6(4) y
C7 C6 C5 123.4(4) ?
C7 C6 Br1 117.3(3) y
C5 C6 Br1 119.3(4) y
C6 C7 C2 120.5(4) ?
C6 C7 H7 121.(3) ?
C2 C7 H7 118.(3) ?
N1 C8 C9 121.4(4) y
N1 C8 H8 125.(3) ?
C9 C8 H8 113.(3) ?
C10 C9 C8 121.7(3) ?
C10 C9 C14 116.9(5) ?
C8 C9 C14 121.4(4) ?
C11 C10 C9 124.0(4) ?
C11 C10 H10 128.(3) ?
C9 C10 H10 108.(3) ?
C10 C11 C12 117.5(4) ?
C10 C11 C16 121.7(4) ?
C12 C11 C16 120.7(5) ?
C13 C12 C11 121.4(5) ?
C13 C12 H12 120.(3) ?
C11 C12 H12 119.(3) ?
C14 C13 C12 120.6(4) ?
C14 C13 C15 120.2(4) ?
C12 C13 C15 119.2(5) ?
O1 C14 C13 119.8(3) y
O1 C14 C9 120.5(4) y
C13 C14 C9 119.6(4) ?
C11 C16 H16A 112.(4) ?
C11 C16 H16B 118.(2) ?
H16A C16 H16B 110.(4) ?
C11 C16 H16C 116.(3) ?
H16A C16 H16C 104.(4) ?
H16B C16 H16C 95.(5) ?
C8 N1 C5 123.0(3) y
C14 O1 H1O 113.(3) ?
O2 C15 C13 126.8(5) y
O2 C15 H15 127.(3) ?
C13 C15 H15 107.(3) ?

loop_
_geom_bond_atom_site_label_1
_geom_bond_atom_site_label_2
_geom_bond_site_symmetry_2
_geom_bond_distance
_geom_bond_publ_flag
C1 C2 . 1.479(7) ?
C1 H1A . 0.96 ?
C1 H1B . 0.96 ?
C1 H1C . 0.96 ?
C2 C7 . 1.389(6) ?
C2 C3 . 1.391(6) ?
C3 C4 . 1.354(7) ?
C3 H3 . 0.87(4) ?
C4 C5 . 1.410(6) ?
C4 H4 . 0.91(4) ?
C5 C6 . 1.379(6) ?
C5 N1 . 1.395(6) y
C6 C7 . 1.370(7) ?
C6 Br1 . 1.902(4) y
C7 H7 . 0.99(4) ?
C8 N1 . 1.264(6) y
C8 C9 . 1.423(7) ?
C8 H8 . 0.99(4) ?
C9 C10 . 1.403(6) ?
C9 C14 . 1.437(5) ?
C10 C11 . 1.373(7) ?
C10 H10 . 0.93(4) ?
C11 C12 . 1.400(5) ?
C11 C16 . 1.503(7) ?
C12 C13 . 1.388(6) ?
C12 H12 . 0.90(5) ?
C13 C14 . 1.388(7) ?
C13 C15 . 1.472(6) ?
C14 O1 . 1.332(5) y
C16 H16A . 0.92(5) ?
C16 H16B . 0.99(6) ?
C16 H16C . 0.90(4) ?
O1 H1O . 0.84(6) ?
O2 C15 . 1.183(7) y
C15 H15 . 1.03(5) ?

loop_
_geom_torsion_atom_site_label_1
_geom_torsion_atom_site_label_2
_geom_torsion_atom_site_label_3
_geom_torsion_atom_site_label_4
_geom_torsion
C7 C2 C3 C4 -0.7(8)
C1 C2 C3 C4 179.4(5)
C2 C3 C4 C5 -1.2(8)
C3 C4 C5 C6 2.4(7)
C3 C4 C5 N1 -178.6(5)
N1 C5 C6 C7 179.2(5)
C4 C5 C6 C7 -1.6(8)
N1 C5 C6 Br1 0.5(6)
C4 C5 C6 Br1 179.6(4)
C5 C6 C7 C2 -0.2(8)
Br1 C6 C7 C2 178.5(4)
C3 C2 C7 C6 1.5(8)
C1 C2 C7 C6 -178.7(5)
N1 C8 C9 C10 -176.9(5)
N1 C8 C9 C14 1.9(8)
C8 C9 C10 C11 -179.9(5)
C14 C9 C10 C11 1.3(7)
C9 C10 C11 C12 -0.1(8)
C9 C10 C11 C16 179.7(5)
C10 C11 C12 C13 -0.9(8)
C16 C11 C12 C13 179.2(5)
C11 C12 C13 C14 0.8(8)
C11 C12 C13 C15 -179.6(5)
C12 C13 C14 O1 179.5(5)
C15 C13 C14 O1 -0.1(7)
C12 C13 C14 C9 0.4(7)
C15 C13 C14 C9 -179.2(5)
C10 C9 C14 O1 179.5(4)
C8 C9 C14 O1 0.7(7)
C10 C9 C14 C13 -1.4(7)
C8 C9 C14 C13 179.8(5)
C9 C8 N1 C5 178.2(4)
C6 C5 N1 C8 -177.3(5)
C4 C5 N1 C8 3.7(8)
C14 C13 C15 O2 179.4(6)
C12 C13 C15 O2 -0.2(9)

loop_
_cod_related_entry_id
_cod_related_entry_database
_cod_related_entry_code
1 ChemSpider 30652213
